data_7156323
loop_
_publ_author_name
'Huang, Li'
'Cao, Ying-Juan'
'Sun, Xiang-Ying'
'Liu, Bin'
'Shen, Jiang-Shan'

_publ_section_title
;
 Diverse applications of TMB-based sensing probes.
;
_journal_issue 31
_journal_name_full 'Organic &amp; biomolecular chemistry'
_journal_page_first 5667
_journal_page_last 5676
_journal_paper_doi 10.1039/c8ob01364k
_journal_volume 16
_journal_year 2018
_chemical_formula_moiety 'C30 H28 N2'
_chemical_formula_sum 'C30 H28 N2'
_chemical_formula_weight 416.54
_space_group_IT_number 14
_space_group_name_Hall '-P 2ybc'
_space_group_name_H-M_alt 'P 1 21/c 1'
_symmetry_cell_setting monoclinic
_symmetry_space_group_name_Hall '-P 2ybc'
_symmetry_space_group_name_H-M 'P 1 21/c 1'
_atom_sites_solution_hydrogens geom
_atom_sites_solution_primary direct
_atom_sites_solution_secondary difmap
_audit_creation_method SHELXL-97
_audit_update_record
;
2017-09-14 deposited with the CCDC.
2018-07-18 downloaded from the CCDC.
;
_cell_angle_alpha 90.00
_cell_angle_beta 114.514(6)
_cell_angle_gamma 90.00
_cell_formula_units_Z 6
_cell_length_a 15.8276(7)
_cell_length_b 16.5142(7)
_cell_length_c 15.0083(8)
_cell_measurement_reflns_used 2197
_cell_measurement_temperature 293(2)
_cell_measurement_theta_max 24.9270
_cell_measurement_theta_min 3.1010
_cell_volume 3569.3(3)
_computing_structure_refinement 'SHELXL-97 (Sheldrick, 1997)'
_computing_structure_solution 'SHELXS-97 (Sheldrick, 1990)'
_diffrn_ambient_temperature 293(2)
_diffrn_measured_fraction_theta_full 0.886
_diffrn_measured_fraction_theta_max 0.886
_diffrn_measurement_device_type 'Xcalibur, Eos, Gemini'
_diffrn_radiation_monochromator graphite
_diffrn_radiation_source 'fine-focus sealed tube'
_diffrn_radiation_type MoK\a
_diffrn_radiation_wavelength 0.71073
_diffrn_reflns_av_R_equivalents 0.0388
_diffrn_reflns_av_sigmaI/netI 0.0717
_diffrn_reflns_limit_h_max 19
_diffrn_reflns_limit_h_min -19
_diffrn_reflns_limit_k_max 19
_diffrn_reflns_limit_k_min -20
_diffrn_reflns_limit_l_max 18
_diffrn_reflns_limit_l_min -14
_diffrn_reflns_number 12282
_diffrn_reflns_theta_full 26.37
_diffrn_reflns_theta_max 26.37
_diffrn_reflns_theta_min 2.87
_exptl_absorpt_coefficient_mu 0.068
_exptl_absorpt_correction_T_max 0.9973
_exptl_absorpt_correction_T_min 0.9960
_exptl_crystal_colour yellow
_exptl_crystal_density_diffrn 1.163
_exptl_crystal_density_method 'not measured'
_exptl_crystal_description BLOCK
_exptl_crystal_F_000 1332
_exptl_crystal_size_max 0.06
_exptl_crystal_size_mid 0.05
_exptl_crystal_size_min 0.04
_refine_diff_density_max 0.148
_refine_diff_density_min -0.156
_refine_diff_density_rms 0.032
_refine_ls_extinction_method none
_refine_ls_goodness_of_fit_ref 0.942
_refine_ls_hydrogen_treatment mixed
_refine_ls_matrix_type full
_refine_ls_number_parameters 439
_refine_ls_number_reflns 6470
_refine_ls_number_restraints 0
_refine_ls_restrained_S_all 0.942
_refine_ls_R_factor_all 0.1224
_refine_ls_R_factor_gt 0.0566
_refine_ls_shift/su_max 0.037
_refine_ls_shift/su_mean 0.001
_refine_ls_structure_factor_coef Fsqd
_refine_ls_weighting_details 'calc w=1/[\s^2^(Fo^2^)+(0.0680P)^2^+0.0000P] where P=(Fo^2^+2Fc^2^)/3'
_refine_ls_weighting_scheme calc
_refine_ls_wR_factor_gt 0.1180
_refine_ls_wR_factor_ref 0.1503
_reflns_number_gt 3417
_reflns_number_total 6470
_reflns_threshold_expression >2sigma(I)
_cod_data_source_file c8ob01364k2.cif
_cod_data_source_block exp_4209
_cod_depositor_comments 'Adding full bibliography for 7156323.cif.'
_cod_original_sg_symbol_H-M 'P 21/c'
_cod_database_code 7156323

loop_
_symmetry_equiv_pos_as_xyz
'x, y, z'
'-x, y+1/2, -z+1/2'
'-x, -y, -z'
'x, -y-1/2, z-1/2'

loop_
_atom_site_label
_atom_site_type_symbol
_atom_site_fract_x
_atom_site_fract_y
_atom_site_fract_z
_atom_site_U_iso_or_equiv
_atom_site_adp_type
_atom_site_occupancy
_atom_site_symmetry_multiplicity
_atom_site_calc_flag
_atom_site_refinement_flags
N3 N 0.71810(13) 0.60725(11) 0.82381(13) 0.0551(6) Uani 1 1 d .
N2 N 0.22638(13) 0.73493(13) 0.17827(14) 0.0610(6) Uani 1 1 d .
N1 N 0.70843(13) 0.89473(12) 0.82524(14) 0.0583(6) Uani 1 1 d .
C41 C 0.53207(14) 0.51639(13) 0.54879(15) 0.0473(6) Uani 1 1 d .
C8 C 0.64777(15) 0.86479(13) 0.73156(16) 0.0463(6) Uani 1 1 d .
C16 C 0.44061(14) 0.79373(13) 0.45173(16) 0.0463(6) Uani 1 1 d .
C11 C 0.51390(14) 0.81632(13) 0.54904(16) 0.0464(6) Uani 1 1 d .
C12 C 0.51452(15) 0.78637(14) 0.63572(17) 0.0498(6) Uani 1 1 d .
H12 H 0.4693 0.7490 0.6322 0.060 Uiso 1 1 calc R
C13 C 0.57914(15) 0.80945(13) 0.72678(16) 0.0475(6) Uani 1 1 d .
C9 C 0.65150(15) 0.89542(14) 0.64675(17) 0.0499(6) Uani 1 1 d .
C10 C 0.58461(15) 0.87004(14) 0.55726(16) 0.0512(6) Uani 1 1 d .
H10 H 0.5870 0.8897 0.5003 0.061 Uiso 1 1 calc R
C21 C 0.39312(14) 0.72079(14) 0.43679(16) 0.0505(6) Uani 1 1 d .
H21 H 0.4098 0.6841 0.4883 0.061 Uiso 1 1 calc R
C31 C 0.84473(15) 0.59090(13) 0.98166(15) 0.0476(6) Uani 1 1 d .
C39 C 0.66158(15) 0.60324(13) 0.64779(17) 0.0521(6) Uani 1 1 d .
C37 C 0.77983(15) 0.56323(14) 0.88402(16) 0.0521(6) Uani 1 1 d .
H37 H 0.7849 0.5102 0.8660 0.063 Uiso 1 1 calc R
C17 C 0.41541(15) 0.84619(13) 0.37279(16) 0.0519(6) Uani 1 1 d .
H17 H 0.4446 0.8963 0.3820 0.062 Uiso 1 1 calc R
C24 C 0.24304(16) 0.70867(14) 0.10891(18) 0.0552(7) Uani 1 1 d .
H24 H 0.3047 0.7000 0.1199 0.066 Uiso 1 1 calc R
C20 C 0.32182(15) 0.70088(14) 0.34785(17) 0.0518(6) Uani 1 1 d .
C43 C 0.58733(16) 0.51991(14) 0.72660(17) 0.0543(6) Uani 1 1 d .
C38 C 0.65628(15) 0.57485(13) 0.73213(16) 0.0486(6) Uani 1 1 d .
C40 C 0.60049(15) 0.57274(13) 0.55774(16) 0.0540(7) Uani 1 1 d .
H40 H 0.6055 0.5906 0.5014 0.065 Uiso 1 1 calc R
C19 C 0.30148(14) 0.75357(15) 0.26942(16) 0.0527(6) Uani 1 1 d .
C18 C 0.34829(16) 0.82686(14) 0.28034(16) 0.0531(6) Uani 1 1 d .
C42 C 0.52672(15) 0.49217(14) 0.63467(17) 0.0566(7) Uani 1 1 d .
H42 H 0.4805 0.4557 0.6307 0.068 Uiso 1 1 calc R
C25 C 0.17092(16) 0.69084(13) 0.01145(17) 0.0494(6) Uani 1 1 d .
C30 C 0.07798(16) 0.69699(14) -0.00823(17) 0.0554(7) Uani 1 1 d .
H30 H 0.0603 0.7108 0.0416 0.067 Uiso 1 1 calc R
C1 C 0.85991(17) 0.90505(14) 0.95589(17) 0.0555(7) Uani 1 1 d .
C7 C 0.79070(17) 0.87366(14) 0.86115(17) 0.0589(7) Uani 1 1 d .
H7 H 0.8102 0.8363 0.8272 0.071 Uiso 1 1 calc R
C32 C 0.83874(16) 0.66780(14) 1.01477(17) 0.0578(7) Uani 1 1 d .
H32 H 0.7925 0.7029 0.9749 0.069 Uiso 1 1 calc R
C15 C 0.57547(17) 0.77579(16) 0.81813(16) 0.0654(7) Uani 1 1 d .
H15A H 0.6228 0.7354 0.8458 0.098 Uiso 1 1 calc R
H15B H 0.5157 0.7519 0.8023 0.098 Uiso 1 1 calc R
H15C H 0.5856 0.8186 0.8647 0.098 Uiso 1 1 calc R
C29 C 0.01115(17) 0.68283(14) -0.10143(18) 0.0617(7) Uani 1 1 d .
H29 H -0.0515 0.6864 -0.1141 0.074 Uiso 1 1 calc R
C14 C 0.72427(17) 0.95496(16) 0.64907(17) 0.0669(7) Uani 1 1 d .
H14A H 0.7338 0.9946 0.6992 0.100 Uiso 1 1 calc R
H14B H 0.7041 0.9815 0.5867 0.100 Uiso 1 1 calc R
H14C H 0.7814 0.9269 0.6628 0.100 Uiso 1 1 calc R
C28 C 0.0371(2) 0.66347(15) -0.17535(19) 0.0644(8) Uani 1 1 d .
H28 H -0.0080 0.6548 -0.2384 0.077 Uiso 1 1 calc R
C36 C 0.91313(16) 0.53991(15) 1.04147(17) 0.0600(7) Uani 1 1 d .
H36 H 0.9178 0.4879 1.0202 0.072 Uiso 1 1 calc R
C26 C 0.19561(18) 0.67002(16) -0.06354(19) 0.0679(8) Uani 1 1 d .
H26 H 0.2581 0.6648 -0.0509 0.081 Uiso 1 1 calc R
C5 C 1.01662(18) 0.90981(18) 1.0752(2) 0.0725(8) Uani 1 1 d .
H5 H 1.0776 0.8916 1.0975 0.087 Uiso 1 1 calc R
C4 C 0.9937(2) 0.96571(19) 1.12714(19) 0.0738(9) Uani 1 1 d .
H4 H 1.0391 0.9867 1.1845 0.089 Uiso 1 1 calc R
C44 C 0.73307(18) 0.66514(15) 0.65254(18) 0.0752(8) Uani 1 1 d .
H44A H 0.7332 0.7086 0.6951 0.113 Uiso 1 1 calc R
H44B H 0.7184 0.6861 0.5881 0.113 Uiso 1 1 calc R
H44C H 0.7933 0.6403 0.6775 0.113 Uiso 1 1 calc R
C23 C 0.26657(18) 0.62483(15) 0.33697(19) 0.0742(8) Uani 1 1 d .
H23A H 0.2768 0.5889 0.2921 0.111 Uiso 1 1 calc R
H23B H 0.2018 0.6380 0.3122 0.111 Uiso 1 1 calc R
H23C H 0.2858 0.5989 0.3996 0.111 Uiso 1 1 calc R
C6 C 0.94986(18) 0.87981(16) 0.98925(18) 0.0692(8) Uani 1 1 d .
H6 H 0.9663 0.8418 0.9535 0.083 Uiso 1 1 calc R
C2 C 0.83636(18) 0.96065(17) 1.00967(18) 0.0670(8) Uani 1 1 d .
H2 H 0.7751 0.9777 0.9884 0.080 Uiso 1 1 calc R
C34 C 0.96906(18) 0.64127(18) 1.16468(18) 0.0711(8) Uani 1 1 d .
H34 H 1.0113 0.6584 1.2261 0.085 Uiso 1 1 calc R
C35 C 0.97535(18) 0.56522(17) 1.13323(18) 0.0689(8) Uani 1 1 d .
H35 H 1.0215 0.5302 1.1734 0.083 Uiso 1 1 calc R
C22 C 0.32636(19) 0.88489(16) 0.19633(17) 0.0733(8) Uani 1 1 d .
H22A H 0.3551 0.9362 0.2208 0.110 Uiso 1 1 calc R
H22B H 0.2603 0.8919 0.1632 0.110 Uiso 1 1 calc R
H22C H 0.3497 0.8636 0.1514 0.110 Uiso 1 1 calc R
C45 C 0.57718(19) 0.49000(18) 0.81651(18) 0.0802(9) Uani 1 1 d .
H45A H 0.6243 0.4504 0.8493 0.120 Uiso 1 1 calc R
H45B H 0.5170 0.4660 0.7977 0.120 Uiso 1 1 calc R
H45C H 0.5838 0.5346 0.8599 0.120 Uiso 1 1 calc R
C33 C 0.90020(18) 0.69303(16) 1.10576(18) 0.0695(8) Uani 1 1 d .
H33 H 0.8954 0.7448 1.1276 0.083 Uiso 1 1 calc R
C27 C 0.1290(2) 0.65682(17) -0.15686(19) 0.0779(9) Uani 1 1 d .
H27 H 0.1464 0.6435 -0.2071 0.094 Uiso 1 1 calc R
C3 C 0.9038(2) 0.99139(18) 1.09563(19) 0.0816(9) Uani 1 1 d .
H3 H 0.8880 1.0294 1.1318 0.098 Uiso 1 1 calc R

loop_
_atom_site_aniso_label
_atom_site_aniso_U_11
_atom_site_aniso_U_22
_atom_site_aniso_U_33
_atom_site_aniso_U_23
_atom_site_aniso_U_13
_atom_site_aniso_U_12
N3 0.0537(12) 0.0528(12) 0.0463(11) -0.0095(9) 0.0083(10) 0.0001(10)
N2 0.0468(11) 0.0764(14) 0.0492(12) -0.0134(11) 0.0095(10) 0.0049(10)
N1 0.0497(12) 0.0659(13) 0.0534(13) -0.0022(10) 0.0156(11) -0.0011(10)
C41 0.0417(12) 0.0471(13) 0.0439(14) -0.0033(11) 0.0087(10) -0.0016(10)
C8 0.0405(12) 0.0552(14) 0.0418(14) -0.0071(11) 0.0157(11) 0.0002(11)
C16 0.0382(12) 0.0517(14) 0.0461(14) -0.0051(11) 0.0146(11) 0.0008(11)
C11 0.0376(12) 0.0549(14) 0.0441(14) -0.0032(11) 0.0145(11) -0.0007(11)
C12 0.0419(12) 0.0550(14) 0.0540(15) -0.0029(12) 0.0214(12) -0.0033(11)
C13 0.0444(12) 0.0555(14) 0.0442(14) -0.0016(11) 0.0201(11) 0.0024(11)
C9 0.0438(13) 0.0570(14) 0.0501(15) -0.0072(12) 0.0205(12) -0.0043(11)
C10 0.0484(13) 0.0624(15) 0.0431(14) -0.0010(11) 0.0192(12) -0.0021(12)
C21 0.0441(13) 0.0516(14) 0.0494(14) -0.0035(11) 0.0131(12) 0.0034(11)
C31 0.0454(13) 0.0510(14) 0.0444(13) -0.0046(11) 0.0166(11) -0.0040(11)
C39 0.0480(13) 0.0442(13) 0.0528(15) -0.0033(12) 0.0095(12) -0.0035(11)
C37 0.0540(14) 0.0471(13) 0.0511(14) -0.0095(12) 0.0177(12) -0.0012(12)
C17 0.0461(13) 0.0508(14) 0.0537(15) -0.0071(12) 0.0157(12) -0.0023(11)
C24 0.0438(13) 0.0565(15) 0.0590(16) -0.0097(13) 0.0151(13) -0.0016(11)
C20 0.0435(13) 0.0504(14) 0.0556(15) -0.0090(12) 0.0147(12) 0.0039(11)
C43 0.0530(14) 0.0588(15) 0.0500(15) -0.0112(12) 0.0201(12) -0.0050(12)
C38 0.0443(13) 0.0476(13) 0.0434(14) -0.0094(11) 0.0077(11) 0.0037(11)
C40 0.0542(14) 0.0517(14) 0.0454(14) 0.0023(11) 0.0101(12) -0.0059(12)
C19 0.0373(12) 0.0659(16) 0.0478(14) -0.0118(13) 0.0106(11) 0.0051(12)
C18 0.0487(13) 0.0585(15) 0.0478(14) -0.0026(12) 0.0156(12) 0.0061(12)
C42 0.0499(14) 0.0642(15) 0.0504(15) -0.0110(12) 0.0155(12) -0.0146(12)
C25 0.0491(13) 0.0507(14) 0.0493(15) -0.0067(11) 0.0213(12) -0.0070(11)
C30 0.0538(14) 0.0642(15) 0.0472(14) -0.0061(12) 0.0199(12) 0.0047(12)
C1 0.0577(16) 0.0559(15) 0.0467(14) 0.0045(12) 0.0154(13) -0.0028(12)
C7 0.0592(16) 0.0540(15) 0.0584(16) 0.0003(12) 0.0193(14) 0.0038(12)
C32 0.0552(14) 0.0553(15) 0.0516(14) -0.0060(12) 0.0108(12) 0.0038(12)
C15 0.0642(16) 0.0754(17) 0.0529(16) 0.0025(13) 0.0207(13) -0.0084(13)
C29 0.0492(14) 0.0691(17) 0.0575(16) -0.0054(14) 0.0128(13) 0.0065(13)
C14 0.0614(15) 0.0795(17) 0.0623(17) -0.0073(14) 0.0280(14) -0.0164(14)
C28 0.0678(18) 0.0669(17) 0.0471(16) -0.0025(13) 0.0125(14) -0.0007(14)
C36 0.0643(15) 0.0538(14) 0.0559(15) 0.0016(12) 0.0191(13) 0.0063(12)
C26 0.0511(15) 0.092(2) 0.0644(18) -0.0178(15) 0.0282(14) -0.0175(14)
C5 0.0545(16) 0.083(2) 0.0636(18) 0.0158(16) 0.0076(15) 0.0048(15)
C4 0.0655(18) 0.090(2) 0.0455(15) 0.0054(15) 0.0022(14) -0.0129(16)
C44 0.0722(17) 0.0700(17) 0.0657(17) -0.0075(14) 0.0110(15) -0.0228(15)
C23 0.0649(16) 0.0600(16) 0.0768(18) -0.0114(14) 0.0084(15) -0.0082(13)
C6 0.0600(16) 0.0686(17) 0.0620(17) 0.0029(13) 0.0082(14) 0.0093(14)
C2 0.0514(15) 0.0883(19) 0.0551(16) 0.0028(15) 0.0159(13) 0.0054(14)
C34 0.0637(17) 0.089(2) 0.0471(15) -0.0109(15) 0.0096(14) -0.0086(16)
C35 0.0625(16) 0.0768(19) 0.0513(16) 0.0066(14) 0.0075(14) 0.0068(14)
C22 0.0775(19) 0.0763(18) 0.0537(16) 0.0010(14) 0.0151(15) 0.0001(15)
C45 0.0775(19) 0.108(2) 0.0561(17) -0.0177(16) 0.0289(15) -0.0272(17)
C33 0.0675(16) 0.0665(16) 0.0603(17) -0.0182(14) 0.0123(15) -0.0010(14)
C27 0.083(2) 0.104(2) 0.0535(17) -0.0194(16) 0.0360(16) -0.0232(18)
C3 0.0750(19) 0.103(2) 0.0548(17) -0.0152(16) 0.0148(16) 0.0009(17)

loop_
_atom_type_symbol
_atom_type_description
_atom_type_scat_dispersion_real
_atom_type_scat_dispersion_imag
_atom_type_scat_source
C C 0.0033 0.0016 'International Tables Vol C Tables 4.2.6.8 and 6.1.1.4'
H H 0.0000 0.0000 'International Tables Vol C Tables 4.2.6.8 and 6.1.1.4'
N N 0.0061 0.0033 'International Tables Vol C Tables 4.2.6.8 and 6.1.1.4'
O O 0.0106 0.0060 'International Tables Vol C Tables 4.2.6.8 and 6.1.1.4'

loop_
_geom_angle_atom_site_label_1
_geom_angle_atom_site_label_2
_geom_angle_atom_site_label_3
_geom_angle
_geom_angle_site_symmetry_3
C37 N3 C38 119.9(2) .
C24 N2 C19 119.6(2) .
C7 N1 C8 119.4(2) .
C42 C41 C40 116.7(2) .
C42 C41 C41 121.9(3) 3_666
C40 C41 C41 121.5(3) 3_666
C9 C8 C13 121.12(19) .
C9 C8 N1 120.6(2) .
C13 C8 N1 118.0(2) .
C21 C16 C17 117.39(19) .
C21 C16 C11 121.7(2) .
C17 C16 C11 120.9(2) .
C12 C11 C10 116.80(19) .
C12 C11 C16 122.0(2) .
C10 C11 C16 121.2(2) .
C13 C12 C11 123.0(2) .
C13 C12 H12 118.5 .
C11 C12 H12 118.5 .
C12 C13 C8 118.2(2) .
C12 C13 C15 120.6(2) .
C8 C13 C15 121.2(2) .
C10 C9 C8 118.1(2) .
C10 C9 C14 119.3(2) .
C8 C9 C14 122.6(2) .
C9 C10 C11 122.8(2) .
C9 C10 H10 118.6 .
C11 C10 H10 118.6 .
C20 C21 C16 122.2(2) .
C20 C21 H21 118.9 .
C16 C21 H21 118.9 .
C36 C31 C32 118.8(2) .
C36 C31 C37 119.8(2) .
C32 C31 C37 121.4(2) .
C38 C39 C40 119.0(2) .
C38 C39 C44 121.1(2) .
C40 C39 C44 119.9(2) .
N3 C37 C31 123.5(2) .
N3 C37 H37 118.2 .
C31 C37 H37 118.2 .
C16 C17 C18 122.6(2) .
C16 C17 H17 118.7 .
C18 C17 H17 118.7 .
N2 C24 C25 123.7(2) .
N2 C24 H24 118.2 .
C25 C24 H24 118.2 .
C21 C20 C19 118.6(2) .
C21 C20 C23 120.6(2) .
C19 C20 C23 120.8(2) .
C42 C43 C38 118.3(2) .
C42 C43 C45 119.6(2) .
C38 C43 C45 122.1(2) .
C39 C38 C43 120.6(2) .
C39 C38 N3 118.6(2) .
C43 C38 N3 120.7(2) .
C39 C40 C41 122.4(2) .
C39 C40 H40 118.8 .
C41 C40 H40 118.8 .
C18 C19 C20 121.28(19) .
C18 C19 N2 119.5(2) .
C20 C19 N2 119.1(2) .
C17 C18 C19 117.8(2) .
C17 C18 C22 120.3(2) .
C19 C18 C22 121.9(2) .
C41 C42 C43 123.0(2) .
C41 C42 H42 118.5 .
C43 C42 H42 118.5 .
C26 C25 C30 118.8(2) .
C26 C25 C24 119.9(2) .
C30 C25 C24 121.3(2) .
C25 C30 C29 120.4(2) .
C25 C30 H30 119.8 .
C29 C30 H30 119.8 .
C6 C1 C2 119.0(2) .
C6 C1 C7 119.2(3) .
C2 C1 C7 121.7(2) .
N1 C7 C1 123.1(3) .
N1 C7 H7 118.5 .
C1 C7 H7 118.5 .
C33 C32 C31 120.7(2) .
C33 C32 H32 119.6 .
C31 C32 H32 119.6 .
C13 C15 H15A 109.5 .
C13 C15 H15B 109.5 .
H15A C15 H15B 109.5 .
C13 C15 H15C 109.5 .
H15A C15 H15C 109.5 .
H15B C15 H15C 109.5 .
C28 C29 C30 119.9(2) .
C28 C29 H29 120.0 .
C30 C29 H29 120.0 .
C9 C14 H14A 109.5 .
C9 C14 H14B 109.5 .
H14A C14 H14B 109.5 .
C9 C14 H14C 109.5 .
H14A C14 H14C 109.5 .
H14B C14 H14C 109.5 .
C27 C28 C29 120.3(2) .
C27 C28 H28 119.8 .
C29 C28 H28 119.8 .
C31 C36 C35 120.6(2) .
C31 C36 H36 119.7 .
C35 C36 H36 119.7 .
C25 C26 C27 120.9(2) .
C25 C26 H26 119.6 .
C27 C26 H26 119.6 .
C4 C5 C6 120.0(3) .
C4 C5 H5 120.0 .
C6 C5 H5 120.0 .
C5 C4 C3 120.2(3) .
C5 C4 H4 119.9 .
C3 C4 H4 119.9 .
C39 C44 H44A 109.5 .
C39 C44 H44B 109.5 .
H44A C44 H44B 109.5 .
C39 C44 H44C 109.5 .
H44A C44 H44C 109.5 .
H44B C44 H44C 109.5 .
C20 C23 H23A 109.5 .
C20 C23 H23B 109.5 .
H23A C23 H23B 109.5 .
C20 C23 H23C 109.5 .
H23A C23 H23C 109.5 .
H23B C23 H23C 109.5 .
C1 C6 C5 120.9(3) .
C1 C6 H6 119.6 .
C5 C6 H6 119.6 .
C1 C2 C3 120.0(3) .
C1 C2 H2 120.0 .
C3 C2 H2 120.0 .
C35 C34 C33 120.1(2) .
C35 C34 H34 119.9 .
C33 C34 H34 119.9 .
C34 C35 C36 120.0(2) .
C34 C35 H35 120.0 .
C36 C35 H35 120.0 .
C18 C22 H22A 109.5 .
C18 C22 H22B 109.5 .
H22A C22 H22B 109.5 .
C18 C22 H22C 109.5 .
H22A C22 H22C 109.5 .
H22B C22 H22C 109.5 .
C43 C45 H45A 109.5 .
C43 C45 H45B 109.5 .
H45A C45 H45B 109.5 .
C43 C45 H45C 109.5 .
H45A C45 H45C 109.5 .
H45B C45 H45C 109.5 .
C32 C33 C34 119.7(2) .
C32 C33 H33 120.2 .
C34 C33 H33 120.2 .
C28 C27 C26 119.7(3) .
C28 C27 H27 120.2 .
C26 C27 H27 120.2 .
C4 C3 C2 119.9(3) .
C4 C3 H3 120.1 .
C2 C3 H3 120.1 .

loop_
_geom_bond_atom_site_label_1
_geom_bond_atom_site_label_2
_geom_bond_distance
_geom_bond_site_symmetry_2
N3 C37 1.252(3) .
N3 C38 1.421(2) .
N2 C24 1.253(3) .
N2 C19 1.425(3) .
N1 C7 1.235(3) .
N1 C8 1.422(3) .
C41 C42 1.385(3) .
C41 C40 1.391(3) .
C41 C41 1.495(4) 3_666
C8 C9 1.393(3) .
C8 C13 1.398(3) .
C16 C21 1.388(3) .
C16 C17 1.386(3) .
C16 C11 1.487(3) .
C11 C12 1.388(3) .
C11 C10 1.393(3) .
C12 C13 1.378(3) .
C12 H12 0.9300 .
C13 C15 1.503(3) .
C9 C10 1.386(3) .
C9 C14 1.504(3) .
C10 H10 0.9300 .
C21 C20 1.383(3) .
C21 H21 0.9300 .
C31 C36 1.371(3) .
C31 C32 1.381(3) .
C31 C37 1.470(3) .
C39 C38 1.385(3) .
C39 C40 1.390(3) .
C39 C44 1.504(3) .
C37 H37 0.9300 .
C17 C18 1.390(3) .
C17 H17 0.9300 .
C24 C25 1.464(3) .
C24 H24 0.9300 .
C20 C19 1.390(3) .
C20 C23 1.500(3) .
C43 C42 1.391(3) .
C43 C38 1.395(3) .
C43 C45 1.507(3) .
C40 H40 0.9300 .
C19 C18 1.393(3) .
C18 C22 1.505(3) .
C42 H42 0.9300 .
C25 C26 1.379(3) .
C25 C30 1.379(3) .
C30 C29 1.379(3) .
C30 H30 0.9300 .
C1 C6 1.364(3) .
C1 C2 1.372(3) .
C1 C7 1.483(3) .
C7 H7 0.9300 .
C32 C33 1.372(3) .
C32 H32 0.9300 .
C15 H15A 0.9600 .
C15 H15B 0.9600 .
C15 H15C 0.9600 .
C29 C28 1.371(4) .
C29 H29 0.9300 .
C14 H14A 0.9600 .
C14 H14B 0.9600 .
C14 H14C 0.9600 .
C28 C27 1.367(4) .
C28 H28 0.9300 .
C36 C35 1.384(3) .
C36 H36 0.9300 .
C26 C27 1.377(3) .
C26 H26 0.9300 .
C5 C4 1.352(4) .
C5 C6 1.376(3) .
C5 H5 0.9300 .
C4 C3 1.367(4) .
C4 H4 0.9300 .
C44 H44A 0.9600 .
C44 H44B 0.9600 .
C44 H44C 0.9600 .
C23 H23A 0.9600 .
C23 H23B 0.9600 .
C23 H23C 0.9600 .
C6 H6 0.9300 .
C2 C3 1.385(3) .
C2 H2 0.9300 .
C34 C35 1.360(3) .
C34 C33 1.379(3) .
C34 H34 0.9300 .
C35 H35 0.9300 .
C22 H22A 0.9600 .
C22 H22B 0.9600 .
C22 H22C 0.9600 .
C45 H45A 0.9600 .
C45 H45B 0.9600 .
C45 H45C 0.9600 .
C33 H33 0.9300 .
C27 H27 0.9300 .
C3 H3 0.9300 .
